data_4107546
loop_
_publ_author_name
'Sandrine Perruchas'
'Kamal Boubekeur'
'Enric Canadell'
'Yohji Misaki'
'Pascale Auban-Senzier'
'Claude Pasquier'
'Patrick Batail'

_publ_section_title
;
 Modulating the Framework Negative Charge Density in the System
 [BDT-TTP.+]/[Re6S5Cl91-]/[Re6(S/Se)6Cl82-]/[Re6S7Cl73-]: Templating by
 Isosteric Cluster Anions of Identical Symmetry and Shape, Variations of
 Incommensurate Band Filling, and Electronic Structure in 2D Metals
;
_journal_name_full 'Journal of the American Chemical Society'
_journal_page_first 3335
_journal_page_last 3348
_journal_paper_doi 10.1021/ja074774s
_journal_volume 130
_journal_year 2008
_chemical_formula_moiety 'C80 H32 S64 3+, Re6 S7 Cl7 3-, C4 H8 Cl8'
_chemical_formula_structural '(C10H4S8)8 (Re6S7Cl7) (CH2Cl2)4'
_chemical_formula_sum 'C84 H40 Cl15 Re6 S71'
_chemical_formula_weight 4974.37
_chemical_name_common (BDT-TTP)8[Re6S7Cl7].4(CH2Cl2)
_chemical_name_systematic
; 
octakis (2,5-bis(1,3-dithiol-2-ylidene)-1,3,4,6-tetrathiapentalenium) 
hepta-\m~eq~3-sulfido-mono-\m~eq~3-chloro-hexachloro-octahedro-
hexarhenate(III) tetrakis dichloromethane solvate  
;
_space_group_IT_number 2
_symmetry_cell_setting triclinic
_symmetry_space_group_name_Hall '-P 1'
_symmetry_space_group_name_H-M 'P -1'
_atom_sites_solution_hydrogens geom
_atom_sites_solution_primary direct
_atom_sites_solution_secondary difmap
_audit_creation_method SHELXL-97
_cell_angle_alpha 73.653(11)
_cell_angle_beta 81.648(11)
_cell_angle_gamma 78.566(10)
_cell_formula_units_Z 1
_cell_length_a 12.6684(11)
_cell_length_b 13.9149(13)
_cell_length_c 21.533(2)
_cell_measurement_reflns_used 8000
_cell_measurement_temperature 293(2)
_cell_measurement_theta_max 25.90
_cell_measurement_theta_min 1.90
_cell_volume 3553.9(6)
_computing_cell_refinement 'SELECT (Stoe IPDS)'
_computing_data_collection 'EXPOSE (Stoe IPDS)'
_computing_data_reduction 'INTEGRATE (Stoe IPDS)'
_computing_molecular_graphics 'DIAMOND (Brandenburg, 1999)'
_computing_publication_material 'SHELXL-97 (Sheldrick, 1997)'
_computing_structure_refinement 'SHELXL-97 (Sheldrick, 1997)'
_computing_structure_solution 'SHELXS-86 (Sheldrick, 1990)'
_diffrn_ambient_temperature 293(2)
_diffrn_detector_area_resol_mean 6.66
_diffrn_measured_fraction_theta_full 0.930
_diffrn_measured_fraction_theta_max 0.930
_diffrn_measurement_device_type 'stoe IPDS'
_diffrn_measurement_method 'Rotation, \D\f=1.1\%'
_diffrn_radiation_monochromator graphite
_diffrn_radiation_source 'fine-focus sealed tube'
_diffrn_radiation_type MoK\a
_diffrn_radiation_wavelength 0.71073
_diffrn_reflns_av_R_equivalents 0.0920
_diffrn_reflns_av_sigmaI/netI 0.0701
_diffrn_reflns_limit_h_max 15
_diffrn_reflns_limit_h_min -15
_diffrn_reflns_limit_k_max 16
_diffrn_reflns_limit_k_min -16
_diffrn_reflns_limit_l_max 26
_diffrn_reflns_limit_l_min 0
_diffrn_reflns_number 12860
_diffrn_reflns_theta_full 25.89
_diffrn_reflns_theta_max 25.89
_diffrn_reflns_theta_min 1.84
_exptl_absorpt_coefficient_mu 6.459
_exptl_absorpt_correction_T_max 0.7737
_exptl_absorpt_correction_T_min 0.2237
_exptl_absorpt_correction_type numerical
_exptl_absorpt_process_details 'FACEIT stoe IPDS'
_exptl_crystal_colour black
_exptl_crystal_density_diffrn 2.324
_exptl_crystal_description plate-like
_exptl_crystal_F_000 2385
_exptl_crystal_size_max 0.38
_exptl_crystal_size_mid 0.20
_exptl_crystal_size_min 0.04
_refine_diff_density_max 4.292
_refine_diff_density_min -1.413
_refine_diff_density_rms 0.292
_refine_ls_extinction_coef 'not refined'
_refine_ls_extinction_method none
_refine_ls_goodness_of_fit_ref 1.078
_refine_ls_hydrogen_treatment mixed
_refine_ls_matrix_type full
_refine_ls_number_parameters 793
_refine_ls_number_reflns 12860
_refine_ls_number_restraints 0
_refine_ls_restrained_S_all 1.078
_refine_ls_R_factor_all 0.0708
_refine_ls_R_factor_gt 0.0484
_refine_ls_shift/su_max 0.000
_refine_ls_shift/su_mean 0.000
_refine_ls_structure_factor_coef Fsqd
_refine_ls_weighting_details 'calc w=1/[\s^2^(Fo^2^)+(0.0843P)^2^+0.0000P] where P=(Fo^2^+2Fc^2^)/3'
_refine_ls_weighting_scheme calc
_refine_ls_wR_factor_gt 0.1449
_refine_ls_wR_factor_ref 0.1521
_reflns_number_gt 9219
_reflns_number_total 12860
_reflns_threshold_expression >2sigma(I)
_cod_data_source_file ja074774s-file006.cif
_cod_data_source_block sp91m
_cod_database_code 4107546

loop_
_symmetry_equiv_pos_as_xyz
'x, y, z'
'-x, -y, -z'

loop_
_atom_site_label
_atom_site_type_symbol
_atom_site_fract_x
_atom_site_fract_y
_atom_site_fract_z
_atom_site_U_iso_or_equiv
_atom_site_adp_type
_atom_site_occupancy
_atom_site_symmetry_multiplicity
_atom_site_calc_flag
_atom_site_refinement_flags
Re1 Re 0.05517(3) 0.07398(3) 0.042258(19) 0.02298(12) Uani 1 1 d .
Re2 Re 0.07786(3) -0.11766(3) 0.046953(19) 0.02352(12) Uani 1 1 d .
Re3 Re -0.11376(3) -0.01441(3) 0.063468(19) 0.02320(12) Uani 1 1 d .
S1 S 0.0182(2) -0.0536(2) 0.14182(12) 0.0297(6) Uani 1 1 d .
S2 S -0.1270(2) 0.1633(2) 0.05479(13) 0.0300(6) Uani 1 1 d .
S3 S 0.0845(2) 0.1911(2) -0.06302(13) 0.0309(6) Uani 1 1 d .
S4 S 0.2291(2) -0.0277(2) 0.02379(14) 0.0311(6) Uani 1 1 d .
Cl1 Cl -0.2650(2) -0.0313(3) 0.14596(14) 0.0430(7) Uani 1 1 d .
Cl2 Cl 0.1781(2) -0.2739(2) 0.10829(15) 0.0444(8) Uani 1 1 d .
Cl3 Cl 0.1279(2) 0.1744(3) 0.09451(15) 0.0407(7) Uani 1 1 d .
S1A S 0.2624(2) 1.0044(2) 0.22784(14) 0.0334(6) Uani 1 1 d .
S2A S 0.4926(2) 0.9485(2) 0.25238(14) 0.0316(6) Uani 1 1 d .
S3A S 0.18826(19) 0.9430(2) 0.37884(13) 0.0281(6) Uani 1 1 d .
S4A S 0.41828(19) 0.8849(2) 0.41045(13) 0.0268(6) Uani 1 1 d .
S5A S 0.11094(19) 0.8936(2) 0.52394(13) 0.0287(6) Uani 1 1 d .
S6A S 0.34106(19) 0.8350(2) 0.55641(13) 0.0271(6) Uani 1 1 d .
S7A S 0.0275(2) 0.8406(3) 0.67558(15) 0.0369(7) Uani 1 1 d .
S8A S 0.2514(2) 0.7837(3) 0.71139(14) 0.0373(7) Uani 1 1 d .
C1A C 0.3588(9) 1.0145(10) 0.1604(5) 0.038(3) Uani 1 1 d .
H1A H 0.3389 1.0371 0.1182 0.046 Uiso 1 1 calc R
C2A C 0.4612(9) 0.9885(11) 0.1725(6) 0.041(3) Uani 1 1 d .
H2A H 0.5160 0.9917 0.1385 0.049 Uiso 1 1 calc R
C3A C 0.3580(7) 0.9573(8) 0.2857(5) 0.024(2) Uani 1 1 d .
C4A C 0.3269(7) 0.9314(8) 0.3505(5) 0.026(2) Uani 1 1 d .
C5A C 0.2129(8) 0.9035(8) 0.4603(5) 0.025(2) Uani 1 1 d .
C6A C 0.3173(8) 0.8757(8) 0.4745(5) 0.025(2) Uani 1 1 d .
C7A C 0.2015(7) 0.8487(8) 0.5851(5) 0.021(2) Uani 1 1 d .
C8A C 0.1656(8) 0.8282(8) 0.6494(5) 0.025(2) Uani 1 1 d .
C9A C 0.0461(11) 0.8129(12) 0.7574(6) 0.051(4) Uani 1 1 d .
H9A H -0.0123 0.8166 0.7888 0.061 Uiso 1 1 calc R
C10A C 0.1484(11) 0.7858(12) 0.7735(7) 0.052(4) Uani 1 1 d .
H10A H 0.1634 0.7687 0.8167 0.063 Uiso 1 1 calc R
S1B S 0.2396(2) 0.7242(2) 0.29696(14) 0.0337(6) Uani 1 1 d .
S2B S 0.4649(2) 0.6671(2) 0.33117(14) 0.0343(7) Uani 1 1 d .
S3B S 0.15287(19) 0.6679(2) 0.44983(13) 0.0271(6) Uani 1 1 d .
S4B S 0.38146(18) 0.6085(2) 0.48461(13) 0.0271(6) Uani 1 1 d .
S5B S 0.07102(19) 0.6210(2) 0.59441(13) 0.0295(6) Uani 1 1 d .
S6B S 0.29934(19) 0.5608(2) 0.62977(13) 0.0301(6) Uani 1 1 d .
S7B S -0.0163(2) 0.5641(3) 0.74524(15) 0.0405(7) Uani 1 1 d .
S8B S 0.2065(2) 0.5042(3) 0.78369(15) 0.0415(7) Uani 1 1 d .
C1B C 0.3421(10) 0.7357(10) 0.2335(6) 0.041(3) Uani 1 1 d .
H1B H 0.3260 0.7591 0.1904 0.049 Uiso 1 1 calc R
C2B C 0.4449(11) 0.7097(11) 0.2484(6) 0.047(3) Uani 1 1 d .
H2B H 0.5028 0.7142 0.2163 0.056 Uiso 1 1 calc R
C3B C 0.3280(8) 0.6796(8) 0.3587(5) 0.025(2) Uani 1 1 d .
C4B C 0.2916(8) 0.6565(8) 0.4231(5) 0.026(2) Uani 1 1 d .
C5B C 0.1748(8) 0.6282(8) 0.5315(5) 0.024(2) Uani 1 1 d .
C6B C 0.2775(7) 0.6000(8) 0.5471(5) 0.024(2) Uani 1 1 d .
C7B C 0.1599(7) 0.5738(8) 0.6572(5) 0.026(2) Uani 1 1 d .
C8B C 0.1229(8) 0.5511(8) 0.7197(5) 0.027(2) Uani 1 1 d .
C9B C 0.0026(11) 0.5066(14) 0.8257(6) 0.061(4) Uani 1 1 d .
H9B H -0.0565 0.4940 0.8561 0.073 Uiso 1 1 calc R
C10B C 0.1004(11) 0.4808(14) 0.8437(6) 0.061(4) Uani 1 1 d .
H10B H 0.1129 0.4510 0.8870 0.074 Uiso 1 1 calc R
S1C S 0.2891(2) 0.5042(2) 0.21943(14) 0.0339(7) Uani 1 1 d .
S2C S 0.5142(2) 0.4400(3) 0.25319(15) 0.0363(7) Uani 1 1 d .
S3C S 0.20111(19) 0.4475(2) 0.37119(13) 0.0267(6) Uani 1 1 d .
S4C S 0.42924(18) 0.3855(2) 0.40728(13) 0.0274(6) Uani 1 1 d .
S5C S 0.11771(19) 0.3941(2) 0.51551(12) 0.0269(6) Uani 1 1 d .
S6C S 0.34550(19) 0.3326(2) 0.55167(13) 0.0278(6) Uani 1 1 d .
S7C S 0.0299(2) 0.3446(2) 0.66694(14) 0.0346(7) Uani 1 1 d .
S8C S 0.2527(2) 0.2831(2) 0.70457(14) 0.0344(7) Uani 1 1 d .
C1C C 0.3914(10) 0.5197(11) 0.1562(6) 0.047(3) Uani 1 1 d .
H1C H 0.3756 0.5463 0.1132 0.056 Uiso 1 1 calc R
C2C C 0.4928(10) 0.4923(11) 0.1711(6) 0.043(3) Uani 1 1 d .
H2C H 0.5505 0.5005 0.1391 0.052 Uiso 1 1 calc R
C3C C 0.3769(7) 0.4549(8) 0.2813(5) 0.021(2) Uani 1 1 d .
C4C C 0.3403(8) 0.4322(8) 0.3453(5) 0.026(2) Uani 1 1 d .
C5C C 0.2224(7) 0.4047(8) 0.4529(5) 0.023(2) Uani 1 1 d .
C6C C 0.3250(7) 0.3756(8) 0.4695(5) 0.023(2) Uani 1 1 d .
C7C C 0.2061(7) 0.3495(8) 0.5781(5) 0.021(2) Uani 1 1 d .
C8C C 0.1681(8) 0.3297(8) 0.6419(5) 0.026(2) Uani 1 1 d .
C9C C 0.0463(10) 0.3014(10) 0.7494(6) 0.045(3) Uani 1 1 d .
H9C H -0.0128 0.2981 0.7806 0.054 Uiso 1 1 calc R
C10C C 0.1485(10) 0.2727(10) 0.7661(6) 0.038(3) Uani 1 1 d .
H10C H 0.1625 0.2482 0.8095 0.046 Uiso 1 1 calc R
S1D S 0.3279(3) 0.2822(3) 0.14687(16) 0.0468(8) Uani 1 1 d .
S2D S 0.5536(3) 0.2114(3) 0.17890(17) 0.0467(8) Uani 1 1 d .
S3D S 0.2418(2) 0.2258(2) 0.29863(13) 0.0313(6) Uani 1 1 d .
S4D S 0.4702(2) 0.1617(2) 0.33361(13) 0.0315(6) Uani 1 1 d .
S5D S 0.15963(19) 0.1708(2) 0.44318(13) 0.0278(6) Uani 1 1 d .
S6D S 0.38783(19) 0.1090(2) 0.47841(13) 0.0272(6) Uani 1 1 d .
S7D S 0.0724(2) 0.1194(2) 0.59428(14) 0.0324(6) Uani 1 1 d .
S8D S 0.2951(2) 0.0590(2) 0.63235(14) 0.0350(7) Uani 1 1 d .
C1D C 0.4281(14) 0.2790(13) 0.0833(7) 0.062(4) Uani 1 1 d .
H1D H 0.4113 0.2994 0.0404 0.074 Uiso 1 1 calc R
C2D C 0.5288(13) 0.2468(14) 0.0975(6) 0.062(4) Uani 1 1 d .
H2D H 0.5852 0.2430 0.0649 0.075 Uiso 1 1 calc R
C3D C 0.4162(9) 0.2330(9) 0.2079(5) 0.033(3) Uani 1 1 d .
C4D C 0.3803(8) 0.2090(9) 0.2728(5) 0.028(2) Uani 1 1 d .
C5D C 0.2640(8) 0.1816(9) 0.3802(5) 0.027(2) Uani 1 1 d .
C6D C 0.3668(8) 0.1511(9) 0.3965(5) 0.026(2) Uani 1 1 d .
C7D C 0.2485(8) 0.1254(8) 0.5056(5) 0.025(2) Uani 1 1 d .
C8D C 0.2106(8) 0.1046(8) 0.5699(5) 0.026(2) Uani 1 1 d .
C9D C 0.0894(10) 0.0789(10) 0.6774(6) 0.040(3) Uani 1 1 d .
H9D H 0.0303 0.0766 0.7087 0.048 Uiso 1 1 calc R
C10D C 0.1895(10) 0.0517(10) 0.6940(6) 0.042(3) Uani 1 1 d .
H10D H 0.2031 0.0293 0.7375 0.050 Uiso 1 1 calc R
Cl4 Cl 0.1424(4) 0.4395(4) 0.0232(2) 0.0833(13) Uani 1 1 d .
Cl5 Cl 0.2840(6) 0.5778(6) -0.0492(5) 0.176(4) Uani 1 1 d .
C1 C 0.1588(16) 0.5670(14) -0.0085(10) 0.082(6) Uani 1 1 d .
H1E H 0.1039 0.6018 -0.0379 0.099 Uiso 1 1 calc R
H1F H 0.1488 0.5997 0.0267 0.099 Uiso 1 1 calc R
Cl6 Cl 0.3438(5) 0.3017(5) -0.1030(4) 0.130(3) Uani 1 1 d .
Cl7 Cl 0.5027(5) 0.1426(7) -0.0403(4) 0.164(4) Uani 1 1 d .
C2 C 0.3692(14) 0.1826(13) -0.0520(9) 0.073(5) Uani 1 1 d .
H2E H 0.3279 0.1821 -0.0103 0.088 Uiso 1 1 calc R
H2F H 0.3445 0.1352 -0.0699 0.088 Uiso 1 1 calc R

loop_
_atom_site_aniso_label
_atom_site_aniso_U_11
_atom_site_aniso_U_22
_atom_site_aniso_U_33
_atom_site_aniso_U_23
_atom_site_aniso_U_13
_atom_site_aniso_U_12
Re1 0.0220(2) 0.0297(3) 0.0174(2) -0.00565(17) -0.00379(15) -0.00418(16)
Re2 0.0217(2) 0.0279(3) 0.0184(2) -0.00296(17) -0.00526(15) -0.00018(16)
Re3 0.0200(2) 0.0314(3) 0.0173(2) -0.00559(17) -0.00101(14) -0.00353(16)
S1 0.0334(13) 0.0396(17) 0.0153(13) -0.0051(11) -0.0046(10) -0.0058(11)
S2 0.0283(13) 0.0380(17) 0.0238(14) -0.0139(12) -0.0016(10) 0.0020(11)
S3 0.0340(14) 0.0341(17) 0.0227(14) 0.0012(12) -0.0030(11) -0.0135(11)
S4 0.0214(12) 0.0419(18) 0.0296(15) -0.0086(12) -0.0068(10) -0.0021(11)
Cl1 0.0289(13) 0.067(2) 0.0307(15) -0.0130(14) 0.0061(11) -0.0091(13)
Cl2 0.0481(17) 0.0362(18) 0.0400(17) 0.0018(13) -0.0189(13) 0.0073(13)
Cl3 0.0452(16) 0.049(2) 0.0364(16) -0.0178(14) -0.0072(12) -0.0161(13)
S1A 0.0283(13) 0.0448(19) 0.0261(14) -0.0062(13) -0.0080(11) -0.0038(12)
S2A 0.0240(12) 0.0401(18) 0.0302(15) -0.0089(13) -0.0011(10) -0.0053(11)
S3A 0.0202(12) 0.0373(17) 0.0247(14) -0.0042(11) -0.0053(10) -0.0028(10)
S4A 0.0189(11) 0.0358(16) 0.0229(13) -0.0046(11) -0.0031(9) -0.0018(10)
S5A 0.0183(11) 0.0390(17) 0.0276(14) -0.0075(12) -0.0034(10) -0.0025(10)
S6A 0.0192(11) 0.0363(16) 0.0247(14) -0.0060(11) -0.0051(9) -0.0024(10)
S7A 0.0248(13) 0.0451(19) 0.0384(17) -0.0123(14) 0.0057(11) -0.0045(12)
S8A 0.0353(15) 0.048(2) 0.0269(15) -0.0060(13) -0.0081(11) -0.0040(13)
C1A 0.042(7) 0.054(9) 0.019(6) -0.002(5) -0.007(5) -0.017(6)
C2A 0.039(6) 0.063(9) 0.025(6) -0.018(6) 0.001(5) -0.012(6)
C3A 0.024(5) 0.023(6) 0.027(6) -0.012(4) -0.003(4) -0.002(4)
C4A 0.021(5) 0.031(6) 0.027(6) -0.010(5) -0.003(4) -0.001(4)
C5A 0.026(5) 0.023(6) 0.023(5) 0.001(4) -0.005(4) -0.005(4)
C6A 0.023(5) 0.026(6) 0.024(6) -0.007(4) -0.002(4) -0.002(4)
C7A 0.021(5) 0.022(6) 0.022(5) -0.008(4) -0.002(4) -0.001(4)
C8A 0.026(5) 0.024(6) 0.026(6) -0.008(4) -0.003(4) -0.004(4)
C9A 0.055(8) 0.066(10) 0.025(7) -0.012(6) 0.017(6) -0.007(7)
C10A 0.059(9) 0.067(11) 0.030(7) -0.010(7) -0.003(6) -0.016(7)
S1B 0.0336(14) 0.0414(18) 0.0270(15) -0.0052(13) -0.0077(11) -0.0101(12)
S2B 0.0266(13) 0.0446(19) 0.0331(16) -0.0146(13) 0.0034(11) -0.0074(12)
S3B 0.0203(12) 0.0366(17) 0.0240(14) -0.0070(11) -0.0035(10) -0.0039(10)
S4B 0.0182(11) 0.0355(16) 0.0266(14) -0.0079(12) -0.0017(10) -0.0023(10)
S5B 0.0187(11) 0.0408(17) 0.0257(14) -0.0046(12) -0.0013(10) -0.0037(10)
S6B 0.0196(12) 0.0430(18) 0.0237(14) -0.0015(12) -0.0050(10) -0.0036(11)
S7B 0.0283(14) 0.055(2) 0.0359(17) -0.0128(15) 0.0054(12) -0.0060(13)
S8B 0.0405(16) 0.054(2) 0.0281(16) -0.0038(14) -0.0077(12) -0.0101(14)
C1B 0.053(7) 0.049(9) 0.023(6) -0.008(5) 0.004(5) -0.020(6)
C2B 0.052(8) 0.062(10) 0.031(7) -0.018(6) 0.008(6) -0.018(7)
C3B 0.028(5) 0.022(6) 0.030(6) -0.011(5) -0.006(4) -0.004(4)
C4B 0.023(5) 0.028(6) 0.027(6) -0.010(5) -0.003(4) 0.001(4)
C5B 0.029(5) 0.019(6) 0.024(5) -0.003(4) -0.004(4) -0.008(4)
C6B 0.022(5) 0.025(6) 0.026(5) -0.010(4) -0.002(4) -0.001(4)
C7B 0.019(5) 0.025(6) 0.034(6) -0.010(5) -0.007(4) -0.001(4)
C8B 0.033(5) 0.027(6) 0.025(6) -0.009(5) 0.002(4) -0.012(4)
C9B 0.054(8) 0.107(14) 0.027(7) -0.027(8) 0.020(6) -0.028(8)
C10B 0.058(9) 0.102(14) 0.022(7) 0.000(7) -0.002(6) -0.032(8)
S1C 0.0321(14) 0.0428(19) 0.0250(14) -0.0049(12) -0.0067(11) -0.0051(12)
S2C 0.0242(13) 0.048(2) 0.0350(16) -0.0114(14) 0.0024(11) -0.0058(12)
S3C 0.0202(12) 0.0354(16) 0.0224(13) -0.0048(11) -0.0049(9) -0.0016(10)
S4C 0.0170(11) 0.0388(17) 0.0238(13) -0.0058(12) -0.0009(9) -0.0028(10)
S5C 0.0187(11) 0.0382(17) 0.0223(13) -0.0062(11) -0.0014(9) -0.0041(10)
S6C 0.0192(11) 0.0376(17) 0.0239(14) -0.0040(11) -0.0038(10) -0.0032(10)
S7C 0.0252(13) 0.0425(19) 0.0350(16) -0.0119(13) 0.0036(11) -0.0052(11)
S8C 0.0341(14) 0.0405(18) 0.0258(15) -0.0026(12) -0.0067(11) -0.0057(12)
C1C 0.049(7) 0.060(9) 0.023(6) 0.001(6) 0.002(5) -0.012(6)
C2C 0.044(7) 0.058(9) 0.023(6) -0.008(6) 0.011(5) -0.011(6)
C3C 0.018(4) 0.022(6) 0.021(5) -0.005(4) 0.002(4) -0.002(4)
C4C 0.024(5) 0.026(6) 0.029(6) -0.005(5) -0.004(4) -0.002(4)
C5C 0.019(5) 0.027(6) 0.022(5) -0.003(4) -0.003(4) -0.007(4)
C6C 0.023(5) 0.024(6) 0.021(5) -0.008(4) -0.001(4) -0.001(4)
C7C 0.020(4) 0.022(6) 0.020(5) -0.007(4) 0.000(4) -0.002(4)
C8C 0.023(5) 0.023(6) 0.030(6) -0.001(5) -0.005(4) -0.004(4)
C9C 0.054(8) 0.041(8) 0.034(7) -0.008(6) 0.017(6) -0.012(6)
C10C 0.055(7) 0.033(7) 0.025(6) -0.006(5) -0.005(5) -0.006(5)
S1D 0.058(2) 0.052(2) 0.0333(17) -0.0088(15) -0.0165(14) -0.0094(16)
S2D 0.0410(17) 0.065(2) 0.0397(18) -0.0216(17) 0.0080(13) -0.0178(15)
S3D 0.0231(12) 0.0423(18) 0.0279(15) -0.0090(12) -0.0063(10) -0.0012(11)
S4D 0.0208(12) 0.0448(18) 0.0280(15) -0.0101(13) -0.0018(10) -0.0026(11)
S5D 0.0187(11) 0.0365(17) 0.0271(14) -0.0073(12) -0.0037(10) -0.0021(10)
S6D 0.0197(12) 0.0343(16) 0.0268(14) -0.0068(11) -0.0051(10) -0.0026(10)
S7D 0.0241(12) 0.0396(18) 0.0340(16) -0.0129(13) 0.0020(11) -0.0054(11)
S8D 0.0344(14) 0.0375(18) 0.0319(16) -0.0046(13) -0.0123(12) -0.0034(12)
C1D 0.089(12) 0.074(12) 0.024(7) -0.010(7) -0.007(7) -0.022(9)
C2D 0.079(11) 0.094(13) 0.022(7) -0.024(7) 0.011(7) -0.034(9)
C3D 0.041(6) 0.035(7) 0.026(6) -0.010(5) 0.000(5) -0.016(5)
C4D 0.026(5) 0.032(7) 0.027(6) -0.013(5) -0.002(4) -0.003(4)
C5D 0.020(5) 0.031(7) 0.031(6) -0.006(5) -0.004(4) -0.009(4)
C6D 0.023(5) 0.030(6) 0.025(6) -0.008(5) -0.002(4) -0.005(4)
C7D 0.026(5) 0.020(6) 0.029(6) -0.008(4) -0.004(4) -0.003(4)
C8D 0.030(5) 0.018(6) 0.030(6) -0.005(4) -0.006(4) -0.006(4)
C9D 0.053(7) 0.041(8) 0.028(6) -0.013(5) 0.008(5) -0.016(6)
C10D 0.059(8) 0.039(8) 0.028(7) -0.009(6) 0.000(6) -0.012(6)
Cl4 0.111(4) 0.076(3) 0.058(3) -0.010(2) -0.004(2) -0.019(3)
Cl5 0.146(6) 0.113(6) 0.268(11) -0.093(7) 0.123(7) -0.060(5)
C1 0.113(15) 0.051(11) 0.089(14) -0.023(10) 0.006(11) -0.030(10)
Cl6 0.103(4) 0.088(4) 0.146(6) 0.024(4) 0.024(4) -0.003(3)
Cl7 0.103(4) 0.241(9) 0.185(7) -0.159(7) -0.082(5) 0.083(5)
C2 0.082(12) 0.063(12) 0.079(13) -0.017(10) -0.008(9) -0.022(9)

loop_
_atom_type_symbol
_atom_type_description
_atom_type_scat_dispersion_real
_atom_type_scat_dispersion_imag
_atom_type_scat_source
C C 0.0033 0.0016 'International Tables Vol C Tables 4.2.6.8 and 6.1.1.4'
H H 0.0000 0.0000 'International Tables Vol C Tables 4.2.6.8 and 6.1.1.4'
S S 0.1246 0.1234 'International Tables Vol C Tables 4.2.6.8 and 6.1.1.4'
Cl Cl 0.1484 0.1585 'International Tables Vol C Tables 4.2.6.8 and 6.1.1.4'
Re Re -1.0185 7.2310 'International Tables Vol C Tables 4.2.6.8 and 6.1.1.4'

loop_
_geom_angle_atom_site_label_1
_geom_angle_atom_site_label_2
_geom_angle_atom_site_label_3
_geom_angle
_geom_angle_site_symmetry_1
_geom_angle_site_symmetry_3
Cl3 Re1 S2 93.37(10) . .
Cl3 Re1 S4 93.33(10) . .
S2 Re1 S4 173.30(10) . .
Cl3 Re1 S3 91.47(10) . .
S2 Re1 S3 89.93(10) . .
S4 Re1 S3 90.03(10) . .
Cl3 Re1 S1 94.57(10) . .
S2 Re1 S1 89.72(9) . .
S4 Re1 S1 89.61(10) . .
S3 Re1 S1 173.96(10) . .
Cl3 Re1 Re3 136.10(7) . .
S2 Re1 Re3 57.14(7) . .
S4 Re1 Re3 117.21(8) . .
S3 Re1 Re3 117.43(7) . .
S1 Re1 Re3 57.64(6) . .
Cl3 Re1 Re3 133.88(7) . 2
S2 Re1 Re3 117.19(7) . 2
S4 Re1 Re3 57.53(7) . 2
S3 Re1 Re3 57.43(8) . 2
S1 Re1 Re3 117.64(7) . 2
Re3 Re1 Re3 90.00(2) . 2
Cl3 Re1 Re2 136.13(8) . .
S2 Re1 Re2 117.04(8) . .
S4 Re1 Re2 57.31(7) . .
S3 Re1 Re2 117.60(8) . .
S1 Re1 Re2 57.46(7) . .
Re3 Re1 Re2 59.935(18) . .
Re3 Re1 Re2 60.209(19) 2 .
Cl3 Re1 Re2 133.69(8) . 2
S2 Re1 Re2 57.37(6) . 2
S4 Re1 Re2 117.37(7) . 2
S3 Re1 Re2 57.29(6) . 2
S1 Re1 Re2 117.78(6) . 2
Re3 Re1 Re2 60.168(17) . 2
Re3 Re1 Re2 59.876(16) 2 2
Re2 Re1 Re2 90.17(2) . 2
S4 Re2 S2 89.35(10) . 2
S4 Re2 S3 173.72(10) . 2
S2 Re2 S3 90.03(10) 2 2
S4 Re2 S1 89.83(10) . .
S2 Re2 S1 173.45(9) 2 .
S3 Re2 S1 90.07(10) 2 .
S4 Re2 Cl2 94.05(10) . .
S2 Re2 Cl2 93.23(11) 2 .
S3 Re2 Cl2 92.23(11) 2 .
S1 Re2 Cl2 93.30(10) . .
S4 Re2 Re3 117.49(7) . .
S2 Re2 Re3 117.23(6) 2 .
S3 Re2 Re3 57.52(7) 2 .
S1 Re2 Re3 57.70(6) . .
Cl2 Re2 Re3 134.61(8) . .
S4 Re2 Re1 57.54(7) . .
S2 Re2 Re1 116.82(8) 2 .
S3 Re2 Re1 117.47(8) 2 .
S1 Re2 Re1 57.57(7) . .
Cl2 Re2 Re1 135.94(8) . .
Re3 Re2 Re1 59.988(18) . .
S4 Re2 Re1 117.24(7) . 2
S2 Re2 Re1 57.32(6) 2 2
S3 Re2 Re1 57.50(6) 2 2
S1 Re2 Re1 117.62(6) . 2
Cl2 Re2 Re1 134.23(8) . 2
Re3 Re2 Re1 59.957(17) . 2
Re1 Re2 Re1 89.83(2) . 2
S4 Re2 Re3 57.47(7) . 2
S2 Re2 Re3 56.99(7) 2 2
S3 Re2 Re3 117.26(7) 2 2
S1 Re2 Re3 117.41(7) . 2
Cl2 Re2 Re3 135.55(8) . 2
Re3 Re2 Re3 89.83(2) . 2
Re1 Re2 Re3 59.865(18) . 2
Re1 Re2 Re3 59.797(17) 2 2
S2 Re3 S3 173.81(9) . 2
S2 Re3 Cl1 92.62(11) . .
S3 Re3 Cl1 93.57(11) 2 .
S2 Re3 S4 89.46(10) . 2
S3 Re3 S4 90.08(10) 2 2
Cl1 Re3 S4 92.61(10) . 2
S2 Re3 S1 89.91(10) . .
S3 Re3 S1 89.89(10) 2 .
Cl1 Re3 S1 93.63(9) . .
S4 Re3 S1 173.75(9) 2 .
S2 Re3 Re2 117.59(6) . .
S3 Re3 Re2 57.44(6) 2 .
Cl1 Re3 Re2 135.63(8) . .
S4 Re3 Re2 117.60(7) 2 .
S1 Re3 Re2 57.48(7) . .
S2 Re3 Re1 57.54(6) . .
S3 Re3 Re1 117.48(6) 2 .
Cl1 Re3 Re1 135.09(8) . .
S4 Re3 Re1 117.20(7) 2 .
S1 Re3 Re1 57.54(7) . .
Re2 Re3 Re1 60.078(17) . .
S2 Re3 Re1 117.33(7) . 2
S3 Re3 Re1 57.55(7) 2 2
Cl1 Re3 Re1 134.90(8) . 2
S4 Re3 Re1 57.47(7) 2 2
S1 Re3 Re1 117.61(7) . 2
Re2 Re3 Re1 60.167(18) . 2
Re1 Re3 Re1 90.00(2) . 2
S2 Re3 Re2 57.43(6) . 2
S3 Re3 Re2 117.45(7) 2 2
Cl1 Re3 Re2 134.20(8) . 2
S4 Re3 Re2 57.19(7) 2 2
S1 Re3 Re2 117.55(7) . 2
Re2 Re3 Re2 90.17(2) . 2
Re1 Re3 Re2 60.035(18) . 2
Re1 Re3 Re2 59.926(17) 2 2
Re2 S1 Re1 64.97(7) . .
Re2 S1 Re3 64.82(7) . .
Re1 S1 Re3 64.82(7) . .
Re3 S2 Re1 65.32(7) . .
Re3 S2 Re2 65.58(7) . 2
Re1 S2 Re2 65.31(7) . 2
Re2 S3 Re3 65.05(7) 2 2
Re2 S3 Re1 65.21(7) 2 .
Re3 S3 Re1 65.02(7) 2 .
Re2 S4 Re1 65.15(6) . .
Re2 S4 Re3 65.34(7) . 2
Re1 S4 Re3 64.99(6) . 2
C1A S1A C3A 94.9(5) . .
C2A S2A C3A 94.7(5) . .
C5A S3A C4A 93.7(5) . .
C6A S4A C4A 94.0(5) . .
C5A S5A C7A 94.2(5) . .
C6A S6A C7A 94.2(5) . .
C9A S7A C8A 94.8(6) . .
C10A S8A C8A 94.8(6) . .
C2A C1A S1A 116.7(9) . .
C2A C1A H1A 121.7 . .
S1A C1A H1A 121.7 . .
C1A C2A S2A 119.2(9) . .
C1A C2A H2A 120.4 . .
S2A C2A H2A 120.4 . .
C4A C3A S2A 124.1(8) . .
C4A C3A S1A 121.5(7) . .
S2A C3A S1A 114.4(6) . .
C3A C4A S4A 123.6(7) . .
C3A C4A S3A 120.3(7) . .
S4A C4A S3A 116.1(6) . .
C6A C5A S5A 118.5(8) . .
C6A C5A S3A 118.0(8) . .
S5A C5A S3A 123.4(6) . .
C5A C6A S4A 118.1(8) . .
C5A C6A S6A 117.7(8) . .
S4A C6A S6A 124.3(6) . .
C8A C7A S5A 121.7(7) . .
C8A C7A S6A 122.9(7) . .
S5A C7A S6A 115.4(6) . .
C7A C8A S8A 123.5(8) . .
C7A C8A S7A 121.5(7) . .
S8A C8A S7A 115.0(6) . .
C10A C9A S7A 117.2(10) . .
C10A C9A H9A 121.4 . .
S7A C9A H9A 121.4 . .
C9A C10A S8A 117.8(10) . .
C9A C10A H10A 121.1 . .
S8A C10A H10A 121.1 . .
C1B S1B C3B 94.9(6) . .
C3B S2B C2B 95.5(6) . .
C5B S3B C4B 93.7(5) . .
C6B S4B C4B 93.4(5) . .
C5B S5B C7B 94.4(5) . .
C6B S6B C7B 94.3(5) . .
C9B S7B C8B 94.0(6) . .
C10B S8B C8B 94.5(6) . .
C2B C1B S1B 118.1(10) . .
C2B C1B H1B 120.9 . .
S1B C1B H1B 120.9 . .
C1B C2B S2B 116.7(9) . .
C1B C2B H2B 121.6 . .
S2B C2B H2B 121.6 . .
C4B C3B S2B 122.8(8) . .
C4B C3B S1B 122.4(8) . .
S2B C3B S1B 114.8(6) . .
C3B C4B S3B 122.0(8) . .
C3B C4B S4B 121.9(7) . .
S3B C4B S4B 116.1(6) . .
C6B C5B S3B 118.2(8) . .
C6B C5B S5B 118.2(8) . .
S3B C5B S5B 123.5(6) . .
C5B C6B S4B 118.5(8) . .
C5B C6B S6B 118.1(8) . .
S4B C6B S6B 123.4(6) . .
C8B C7B S6B 123.2(8) . .
C8B C7B S5B 121.8(8) . .
S6B C7B S5B 115.0(6) . .
C7B C8B S8B 123.9(8) . .
C7B C8B S7B 122.0(8) . .
S8B C8B S7B 114.1(6) . .
C10B C9B S7B 119.6(10) . .
C10B C9B H9B 120.2 . .
S7B C9B H9B 120.2 . .
C9B C10B S8B 117.3(11) . .
C9B C10B H10B 121.3 . .
S8B C10B H10B 121.3 . .
C1C S1C C3C 95.2(5) . .
C3C S2C C2C 95.0(5) . .
C5C S3C C4C 93.4(5) . .
C6C S4C C4C 93.7(5) . .
C5C S5C C7C 94.1(4) . .
C6C S6C C7C 94.1(4) . .
C9C S7C C8C 95.0(6) . .
C10C S8C C8C 94.9(5) . .
C2C C1C S1C 117.8(10) . .
C2C C1C H1C 121.1 . .
S1C C1C H1C 121.1 . .
C1C C2C S2C 117.6(9) . .
C1C C2C H2C 121.2 . .
S2C C2C H2C 121.2 . .
C4C C3C S2C 123.2(7) . .
C4C C3C S1C 122.4(7) . .
S2C C3C S1C 114.3(5) . .
C3C C4C S3C 121.6(8) . .
C3C C4C S4C 122.2(7) . .
S3C C4C S4C 116.3(6) . .
C6C C5C S3C 118.9(8) . .
C6C C5C S5C 117.7(8) . .
S3C C5C S5C 123.4(5) . .
C5C C6C S4C 117.8(8) . .
C5C C6C S6C 118.5(7) . .
S4C C6C S6C 123.7(6) . .
C8C C7C S6C 122.8(7) . .
C8C C7C S5C 121.7(7) . .
S6C C7C S5C 115.5(5) . .
C7C C8C S7C 122.0(8) . .
C7C C8C S8C 122.8(7) . .
S7C C8C S8C 115.1(6) . .
C10C C9C S7C 117.0(9) . .
C10C C9C H9C 121.5 . .
S7C C9C H9C 121.5 . .
C9C C10C S8C 117.9(9) . .
C9C C10C H10C 121.0 . .
S8C C10C H10C 121.0 . .
C1D S1D C3D 94.9(7) . .
C2D S2D C3D 94.4(7) . .
C5D S3D C4D 93.0(5) . .
C6D S4D C4D 93.5(5) . .
C5D S5D C7D 94.2(5) . .
C6D S6D C7D 94.3(5) . .
C8D S7D C9D 94.3(5) . .
C8D S8D C10D 94.4(6) . .
C2D C1D S1D 118.1(11) . .
C2D C1D H1D 120.9 . .
S1D C1D H1D 120.9 . .
C1D C2D S2D 118.0(11) . .
C1D C2D H2D 121.0 . .
S2D C2D H2D 121.0 . .
C4D C3D S1D 122.5(8) . .
C4D C3D S2D 123.0(9) . .
S1D C3D S2D 114.4(6) . .
C3D C4D S3D 121.0(8) . .
C3D C4D S4D 122.0(8) . .
S3D C4D S4D 117.1(6) . .
C6D C5D S3D 119.0(8) . .
C6D C5D S5D 117.7(8) . .
S3D C5D S5D 123.3(6) . .
C5D C6D S6D 118.4(8) . .
C5D C6D S4D 117.4(8) . .
S6D C6D S4D 124.1(6) . .
C8D C7D S6D 123.0(8) . .
C8D C7D S5D 121.7(8) . .
S6D C7D S5D 115.3(6) . .
C7D C8D S8D 123.0(8) . .
C7D C8D S7D 121.3(8) . .
S8D C8D S7D 115.7(6) . .
C10D C9D S7D 117.4(9) . .
C10D C9D H9D 121.3 . .
S7D C9D H9D 121.3 . .
C9D C10D S8D 118.2(10) . .
C9D C10D H10D 120.9 . .
S8D C10D H10D 120.9 . .
Cl5 C1 Cl4 111.7(11) . .
Cl5 C1 H1E 109.3 . .
Cl4 C1 H1E 109.3 . .
Cl5 C1 H1F 109.3 . .
Cl4 C1 H1F 109.3 . .
H1E C1 H1F 107.9 . .
Cl7 C2 Cl6 113.1(10) . .
Cl7 C2 H2E 109.0 . .
Cl6 C2 H2E 109.0 . .
Cl7 C2 H2F 109.0 . .
Cl6 C2 H2F 109.0 . .
H2E C2 H2F 107.8 . .

loop_
_geom_bond_atom_site_label_1
_geom_bond_atom_site_label_2
_geom_bond_distance
_geom_bond_site_symmetry_2
Re1 Cl3 2.401(3) .
Re1 S2 2.412(3) .
Re1 S4 2.417(3) .
Re1 S3 2.418(3) .
Re1 S1 2.421(3) .
Re1 Re3 2.5970(6) .
Re1 Re3 2.5977(6) 2
Re1 Re2 2.5994(7) .
Re1 Re2 2.6032(6) 2
Re2 S4 2.411(3) .
Re2 S2 2.413(3) 2
Re2 S3 2.413(3) 2
Re2 S1 2.418(3) .
Re2 Cl2 2.421(3) .
Re2 Re3 2.5956(6) .
Re2 Re1 2.6032(6) 2
Re2 Re3 2.6067(7) 2
Re3 S2 2.401(3) .
Re3 S3 2.415(3) 2
Re3 Cl1 2.416(3) .
Re3 S4 2.418(3) 2
Re3 S1 2.424(3) .
Re3 Re1 2.5977(6) 2
Re3 Re2 2.6067(7) 2
S2 Re2 2.413(3) 2
S3 Re2 2.413(3) 2
S3 Re3 2.415(3) 2
S4 Re3 2.419(3) 2
S1A C1A 1.748(12) .
S1A C3A 1.764(10) .
S2A C2A 1.731(12) .
S2A C3A 1.746(10) .
S3A C5A 1.738(10) .
S3A C4A 1.764(10) .
S4A C6A 1.735(10) .
S4A C4A 1.759(10) .
S5A C5A 1.737(10) .
S5A C7A 1.769(10) .
S6A C6A 1.745(10) .
S6A C7A 1.777(9) .
S7A C9A 1.735(13) .
S7A C8A 1.748(10) .
S8A C10A 1.730(14) .
S8A C8A 1.741(10) .
C1A C2A 1.319(16) .
C1A H1A 0.9300 .
C2A H2A 0.9300 .
C3A C4A 1.359(14) .
C5A C6A 1.357(13) .
C7A C8A 1.362(14) .
C9A C10A 1.344(19) .
C9A H9A 0.9300 .
C10A H10A 0.9300 .
S1B C1B 1.739(12) .
S1B C3B 1.761(10) .
S2B C3B 1.741(10) .
S2B C2B 1.753(13) .
S3B C5B 1.735(10) .
S3B C4B 1.759(10) .
S4B C6B 1.736(10) .
S4B C4B 1.770(10) .
S5B C5B 1.741(10) .
S5B C7B 1.781(10) .
S6B C6B 1.755(11) .
S6B C7B 1.770(10) .
S7B C9B 1.721(15) .
S7B C8B 1.759(10) .
S8B C10B 1.736(13) .
S8B C8B 1.757(11) .
C1B C2B 1.342(17) .
C1B H1B 0.9300 .
C2B H2B 0.9300 .
C3B C4B 1.364(15) .
C5B C6B 1.345(13) .
C7B C8B 1.330(15) .
C9B C10B 1.304(19) .
C9B H9B 0.9300 .
C10B H10B 0.9300 .
S1C C1C 1.736(12) .
S1C C3C 1.759(10) .
S2C C3C 1.749(9) .
S2C C2C 1.751(12) .
S3C C5C 1.735(10) .
S3C C4C 1.760(10) .
S4C C6C 1.736(10) .
S4C C4C 1.769(10) .
S5C C5C 1.745(10) .
S5C C7C 1.774(10) .
S6C C6C 1.741(10) .
S6C C7C 1.766(9) .
S7C C9C 1.735(13) .
S7C C8C 1.745(10) .
S8C C10C 1.726(12) .
S8C C8C 1.745(10) .
C1C C2C 1.324(17) .
C1C H1C 0.9300 .
C2C H2C 0.9300 .
C3C C4C 1.357(14) .
C5C C6C 1.351(13) .
C7C C8C 1.356(14) .
C9C C10C 1.348(17) .
C9C H9C 0.9300 .
C10C H10C 0.9300 .
S1D C1D 1.730(15) .
S1D C3D 1.751(12) .
S2D C2D 1.741(14) .
S2D C3D 1.758(11) .
S3D C5D 1.735(11) .
S3D C4D 1.753(10) .
S4D C6D 1.737(10) .
S4D C4D 1.758(11) .
S5D C5D 1.747(10) .
S5D C7D 1.775(10) .
S6D C6D 1.737(11) .
S6D C7D 1.768(10) .
S7D C8D 1.742(10) .
S7D C9D 1.751(12) .
S8D C8D 1.739(11) .
S8D C10D 1.740(12) .
C1D C2D 1.32(2) .
C1D H1D 0.9300 .
C2D H2D 0.9300 .
C3D C4D 1.374(15) .
C5D C6D 1.353(14) .
C7D C8D 1.368(15) .
C9D C10D 1.320(17) .
C9D H9D 0.9300 .
C10D H10D 0.9300 .
Cl4 C1 1.756(18) .
Cl5 C1 1.709(19) .
C1 H1E 0.9700 .
C1 H1F 0.9700 .
Cl6 C2 1.710(18) .
Cl7 C2 1.706(17) .
C2 H2E 0.9700 .
C2 H2F 0.9700 .
